data_1558889
loop_
_publ_author_name
'Macaluso, Emilio'
'Rubin, Marcos'
'Aguil\`a, David'
'Chiesa, Alessandro'
'Barrios, Leon\'i Alejandra'
'Mart\'inez, Jes\'us Ignacio'
'Alonso, Pablo Javier'
'Roubeau, Olivier'
'Luis, Fernando'
'Aromi, Guillem'
'Carretta, Stefano'

_publ_section_title
;
 A heterometallic [LnLn&#x2019;Ln] lanthanide complex as a qubit with
 embedded quantum error correction
;
_journal_name_full 'Chemical Science'
_journal_paper_doi 10.1039/D0SC03107K
_journal_year 2020
_chemical_formula_moiety 'C105 H69 Er2 La N5 O18, 11(C5 H5 N), N O3'
_chemical_formula_sum 'C160 H124 Er2 La N17 O21'
_chemical_formula_weight 3094.18
_space_group_crystal_system triclinic
_space_group_IT_number 2
_space_group_name_Hall '-P 1'
_space_group_name_H-M_alt 'P -1'
_atom_sites_solution_hydrogens mixed
_audit_creation_method SHELXL-2018/3
_audit_update_record
;
2020-04-20 deposited with the CCDC.	2020-08-19 downloaded from the CCDC.
;
_cell_angle_alpha 108.404(6)
_cell_angle_beta 108.158(5)
_cell_angle_gamma 91.610(6)
_cell_formula_units_Z 2
_cell_length_a 16.218(2)
_cell_length_b 19.459(3)
_cell_length_c 23.331(3)
_cell_measurement_reflns_used 9882
_cell_measurement_temperature 100(2)
_cell_measurement_theta_max 24.99
_cell_measurement_theta_min 2.29
_cell_volume 6572.8(16)
_computing_cell_refinement 'SAINT V8.38A (Bruker)'
_computing_data_collection 'Bruker APEX'
_computing_data_reduction 'SAINT V8.38A (Bruker)'
_computing_structure_refinement 'SHELXL-2018/3 (Sheldrick, 2018)'
_computing_structure_solution 'SHELXT (Sheldrick, 2015)'
_diffrn_ambient_temperature 100(2)
_diffrn_measured_fraction_theta_full 0.800
_diffrn_measured_fraction_theta_max 0.800
_diffrn_measurement_device_type 'Bruker D8 with PHOTON 100 detector'
_diffrn_measurement_method '\w rotation with narrow frames'
_diffrn_radiation_monochromator 'silicon 111'
_diffrn_radiation_source 'Advanced Light Source station 11.3.1'
_diffrn_radiation_type synchrotron
_diffrn_radiation_wavelength 0.7749
_diffrn_reflns_av_R_equivalents 0.0901
_diffrn_reflns_av_unetI/netI 0.0845
_diffrn_reflns_Laue_measured_fraction_full 0.800
_diffrn_reflns_Laue_measured_fraction_max 0.800
_diffrn_reflns_number 11510
_diffrn_reflns_point_group_measured_fraction_full 0.800
_diffrn_reflns_point_group_measured_fraction_max 0.800
_diffrn_reflns_theta_full 23.150
_diffrn_reflns_theta_max 23.150
_diffrn_reflns_theta_min 1.760
_exptl_absorpt_coefficient_mu 2.072
_exptl_absorpt_correction_T_max 0.745
_exptl_absorpt_correction_T_min 0.630
_exptl_absorpt_correction_type multi-scan
_exptl_absorpt_process_details 'TWINABS - Bruker AXS - 2012/1'
_exptl_crystal_colour yellow
_exptl_crystal_density_diffrn 1.563
_exptl_crystal_description block
_exptl_crystal_F_000 3128
_exptl_crystal_size_max 0.030
_exptl_crystal_size_mid 0.030
_exptl_crystal_size_min 0.020
_refine_diff_density_max 4.446
_refine_diff_density_min -1.327
_refine_diff_density_rms 0.214
_refine_ls_extinction_method none
_refine_ls_goodness_of_fit_ref 1.103
_refine_ls_hydrogen_treatment mixed
_refine_ls_matrix_type full
_refine_ls_number_parameters 1468
_refine_ls_number_reflns 11510
_refine_ls_number_restraints 2278
_refine_ls_restrained_S_all 1.010
_refine_ls_R_factor_all 0.1661
_refine_ls_R_factor_gt 0.1080
_refine_ls_shift/su_max 0.003
_refine_ls_shift/su_mean 0.000
_refine_ls_structure_factor_coef Fsqd
_refine_ls_weighting_details 'w=1/[\s^2^(Fo^2^)+(0.1780P)^2^+79.2576P] where P=(Fo^2^+2Fc^2^)/3'
_refine_ls_weighting_scheme calc
_refine_ls_wR_factor_gt 0.2730
_refine_ls_wR_factor_ref 0.3049
_reflns_Friedel_coverage 0.000
_reflns_number_gt 7053
_reflns_number_total 11510
_reflns_threshold_expression 'I > 2\s(I)'
_cod_data_source_file d0sc03107k2.cif
_cod_data_source_block ErLaEr_MM008
_cod_database_code 1558889
_shelx_shelxl_version_number 2018/3
_shelx_space_group_comment
;
The symmetry employed for this shelxl refinement is uniquely defined
by the following loop, which should always be used as a source of
symmetry information in preference to the above space-group names.
They are only intended as comments.
;
_shelx_estimated_absorpt_t_min 0.940
_shelx_estimated_absorpt_t_max 0.960

loop_
_space_group_symop_operation_xyz
'x, y, z'
'-x, -y, -z'

loop_
_atom_site_label
_atom_site_type_symbol
_atom_site_fract_x
_atom_site_fract_y
_atom_site_fract_z
_atom_site_U_iso_or_equiv
_atom_site_adp_type
_atom_site_occupancy
_atom_site_site_symmetry_order
_atom_site_calc_flag
_atom_site_refinement_flags_posn
_atom_site_refinement_flags_adp
_atom_site_refinement_flags_occupancy
_atom_site_disorder_assembly
_atom_site_disorder_group
La1 La 0.79144(8) 0.31001(7) 0.20138(5) 0.0331(4) Uani 1 1 d . . . . .
Er1 Er 0.84426(6) 0.45259(6) 0.37665(4) 0.0402(4) Uani 1 1 d . . . . .
Er2 Er 0.72827(7) 0.15648(6) 0.03063(5) 0.0439(4) Uani 1 1 d . . . . .
O1 O 0.8727(9) 0.5215(8) 0.4840(6) 0.051(4) Uani 1 1 d . . . . .
O2 O 0.8015(9) 0.5604(8) 0.5558(7) 0.051(4) Uani 1 1 d . . . . .
O3 O 0.7930(8) 0.3282(8) 0.3220(6) 0.041(3) Uani 1 1 d . . . . .
O4 O 0.8085(9) 0.2000(8) 0.2366(6) 0.045(3) Uani 1 1 d . . . . .
O5 O 0.9406(9) 0.5458(7) 0.3847(6) 0.045(4) Uani 1 1 d . . . . .
O6 O 0.9109(8) 0.4049(7) 0.3017(6) 0.039(3) Uani 1 1 d . . . . .
O7 O 0.8555(8) 0.2065(7) 0.1248(6) 0.041(3) Uani 1 1 d . . . . .
O8 O 0.8197(9) 0.0695(7) 0.0352(7) 0.045(3) Uani 1 1 d . . . . .
O9 O 0.7342(10) 0.5241(8) 0.3829(6) 0.047(4) Uani 1 1 d . . . . .
O10 O 0.7551(9) 0.4397(7) 0.2703(6) 0.039(3) Uani 1 1 d . . . . .
O11 O 0.7433(9) 0.2828(7) 0.0778(6) 0.042(3) Uani 1 1 d . . . . .
O12 O 0.7817(9) 0.2059(8) -0.0310(7) 0.048(4) Uani 1 1 d . . . . .
O13 O 0.6705(9) 0.0571(8) -0.0669(6) 0.046(4) Uani 1 1 d . . . . .
O14 O 0.6225(10) -0.0616(8) -0.1129(7) 0.059(5) Uani 1 1 d . . . . .
O15 O 0.6832(8) 0.1906(7) 0.1196(6) 0.040(3) Uani 1 1 d . . . . .
O16 O 0.6432(9) 0.2979(8) 0.2096(6) 0.042(3) Uani 1 1 d . . . . .
O17 O 0.9685(9) 0.4103(7) 0.4305(6) 0.039(3) Uani 1 1 d D . . . .
H17C H 1.007(9) 0.433(8) 0.470(4) 0.059 Uiso 1 1 d D U . . .
H17D H 0.986(10) 0.367(5) 0.414(7) 0.059 Uiso 1 1 d D U . . .
O18 O 0.5921(9) 0.1830(8) -0.0212(6) 0.048(4) Uani 1 1 d D . . . .
H18C H 0.573(6) 0.226(3) -0.007(7) 0.071 Uiso 1 1 d D U . . .
H18D H 0.574(13) 0.170(9) -0.0645(14) 0.071 Uiso 1 1 d D U . . .
N1 N 0.7713(11) 0.3975(10) 0.4298(7) 0.044(4) Uani 1 1 d . . . . .
N2 N 0.9716(11) 0.3005(9) 0.2301(8) 0.045(4) Uani 1 1 d . . . . .
N3 N 0.6983(11) 0.4018(10) 0.1428(8) 0.046(4) Uani 1 1 d . . . . .
N4 N 0.6375(10) 0.0594(9) 0.0371(8) 0.039(4) Uani 1 1 d . . . . .
C1 C 0.8169(15) 0.5135(13) 0.5114(10) 0.045(5) Uani 1 1 d . . . . .
C2 C 0.7602(14) 0.4371(13) 0.4844(10) 0.048(6) Uani 1 1 d . . . . .
C3 C 0.7139(15) 0.4076(13) 0.5108(11) 0.052(6) Uani 1 1 d . . . . .
H3A H 0.707802 0.436234 0.550191 0.062 Uiso 1 1 calc R U . . .
C4 C 0.6746(18) 0.3362(14) 0.4819(11) 0.067(7) Uani 1 1 d . . . . .
H4A H 0.638187 0.316176 0.499283 0.081 Uiso 1 1 calc R U . . .
C5 C 0.6880(16) 0.2972(14) 0.4313(10) 0.059(7) Uani 1 1 d . . . . .
H5A H 0.663145 0.247139 0.413155 0.071 Uiso 1 1 calc R U . . .
C6 C 0.7394(14) 0.3246(13) 0.3990(10) 0.045(5) Uani 1 1 d . . . . .
C7 C 0.7570(15) 0.2813(14) 0.3449(11) 0.055(5) Uani 1 1 d . U . . .
C8 C 0.7432(14) 0.2123(13) 0.3188(11) 0.049(5) Uani 1 1 d . . . . .
H8A H 0.710130 0.186061 0.334362 0.059 Uiso 1 1 calc R U . . .
C9 C 0.7723(13) 0.1698(12) 0.2682(10) 0.040(5) Uani 1 1 d . . . . .
C10 C 0.7674(16) 0.0944(13) 0.2489(10) 0.055(6) Uani 1 1 d . . . . .
C11 C 0.8053(17) 0.0505(13) 0.2068(11) 0.066(6) Uani 1 1 d . . . . .
H11A H 0.840627 0.074493 0.191152 0.079 Uiso 1 1 calc R U . . .
C12 C 0.796(2) -0.0247(17) 0.1863(17) 0.104(6) Uani 1 1 d . U . . .
C13 C 0.841(2) -0.0616(17) 0.1501(17) 0.116(6) Uani 1 1 d . U . . .
H13A H 0.881854 -0.038272 0.137977 0.139 Uiso 1 1 calc R U . . .
C14 C 0.822(3) -0.1397(17) 0.1316(17) 0.122(7) Uani 1 1 d . U . . .
H14A H 0.852870 -0.165981 0.104831 0.146 Uiso 1 1 calc R U . . .
C15 C 0.767(3) -0.1851(19) 0.1456(18) 0.124(7) Uani 1 1 d . U . . .
H15A H 0.758047 -0.237078 0.129373 0.148 Uiso 1 1 calc R U . . .
C16 C 0.729(2) -0.1450(16) 0.1839(16) 0.112(6) Uani 1 1 d . U . . .
H16A H 0.692320 -0.169290 0.198188 0.134 Uiso 1 1 calc R U . . .
C17 C 0.740(2) -0.0662(16) 0.2060(17) 0.104(5) Uani 1 1 d . U . . .
C18 C 0.698(2) -0.0237(15) 0.2449(16) 0.100(6) Uani 1 1 d . U . . .
H18A H 0.659787 -0.047057 0.258708 0.120 Uiso 1 1 calc R U . . .
C19 C 0.7105(19) 0.0498(14) 0.2639(14) 0.079(8) Uani 1 1 d . . . . .
H19A H 0.678306 0.074898 0.289865 0.094 Uiso 1 1 calc R U . . .
C20 C 1.0584(16) 0.6679(13) 0.4528(11) 0.058(6) Uani 1 1 d . . . . .
H20A H 1.022398 0.653408 0.473424 0.070 Uiso 1 1 calc R U . . .
C21 C 1.1026(15) 0.7414(14) 0.4795(12) 0.056(6) Uani 1 1 d . . . . .
C22 C 1.0946(17) 0.7933(14) 0.5349(12) 0.068(7) Uani 1 1 d . . . . .
H22A H 1.055869 0.780079 0.554156 0.082 Uiso 1 1 calc R U . . .
C23 C 1.1432(19) 0.8653(17) 0.5628(14) 0.091(9) Uani 1 1 d . . . . .
H23A H 1.133213 0.901799 0.597247 0.109 Uiso 1 1 calc R U . . .
C24 C 1.203(2) 0.8783(17) 0.5379(15) 0.089(8) Uani 1 1 d . U . . .
H24A H 1.243700 0.921782 0.561636 0.107 Uiso 1 1 calc R U . . .
C25 C 1.2124(17) 0.8350(16) 0.4812(15) 0.091(9) Uani 1 1 d . . . . .
H25A H 1.248188 0.851800 0.461624 0.109 Uiso 1 1 calc R U . . .
C26 C 1.1635(17) 0.7622(16) 0.4538(14) 0.074(7) Uani 1 1 d . . . . .
C27 C 1.1720(18) 0.7091(17) 0.4010(15) 0.095(10) Uani 1 1 d . . . . .
H27A H 1.212274 0.720737 0.382255 0.114 Uiso 1 1 calc R U . . .
C28 C 1.1241(16) 0.6392(14) 0.3742(13) 0.064(7) Uani 1 1 d . . . . .
H28A H 1.131677 0.604904 0.337497 0.077 Uiso 1 1 calc R U . . .
C29 C 1.0654(14) 0.6192(12) 0.4005(10) 0.039(5) Uani 1 1 d . U . . .
C30 C 1.0135(15) 0.5484(13) 0.3761(10) 0.045(5) Uani 1 1 d . . . . .
C31 C 1.0414(13) 0.4841(12) 0.3418(9) 0.038(5) Uani 1 1 d . . . . .
H31A H 1.100077 0.488844 0.342332 0.045 Uiso 1 1 calc R U . . .
C32 C 0.9944(13) 0.4179(11) 0.3090(9) 0.034(5) Uani 1 1 d D . . . .
C33 C 1.0306(13) 0.3560(11) 0.2766(9) 0.045(6) Uani 1 1 d D . . . .
C34 C 1.1186(15) 0.3500(15) 0.2903(13) 0.076(7) Uani 1 1 d . U . . .
H34A H 1.160804 0.385577 0.326358 0.092 Uiso 1 1 calc R U . . .
C35 C 1.1442(16) 0.2939(15) 0.2525(13) 0.084(6) Uani 1 1 d . U . . .
H35A H 1.205053 0.293627 0.259120 0.101 Uiso 1 1 calc R U . . .
C36 C 1.0873(15) 0.2380(15) 0.2058(12) 0.079(6) Uani 1 1 d . U . . .
H36A H 1.106685 0.197590 0.180482 0.094 Uiso 1 1 calc R U . . .
C37 C 0.9999(14) 0.2415(14) 0.1960(11) 0.061(6) Uani 1 1 d . U . . .
C38 C 0.9286(14) 0.1841(12) 0.1420(11) 0.045(6) Uani 1 1 d . . . . .
C39 C 0.9439(14) 0.1136(12) 0.1192(10) 0.042(4) Uani 1 1 d . U . . .
H39A H 0.994313 0.100198 0.145015 0.051 Uiso 1 1 calc R U . . .
C40 C 0.8951(15) 0.0608(12) 0.0638(10) 0.041(5) Uani 1 1 d . U . . .
C41 C 0.9139(14) -0.0169(12) 0.0376(11) 0.049(6) Uani 1 1 d . . . . .
C42 C 1.0007(14) -0.0336(13) 0.0605(11) 0.048(5) Uani 1 1 d . U . . .
H42A H 1.045008 0.002525 0.094391 0.057 Uiso 1 1 calc R U . . .
C43 C 1.0195(16) -0.1007(13) 0.0338(11) 0.058(6) Uani 1 1 d . . . . .
H43A H 1.078402 -0.110377 0.044165 0.070 Uiso 1 1 calc R U . . .
C44 C 0.9498(17) -0.1570(14) -0.0100(11) 0.059(6) Uani 1 1 d . . . . .
C45 C 0.9693(18) -0.2297(14) -0.0373(12) 0.074(7) Uani 1 1 d . . . . .
H45A H 1.028161 -0.239588 -0.025396 0.088 Uiso 1 1 calc R U . . .
C46 C 0.904(2) -0.2839(17) -0.0796(15) 0.104(8) Uani 1 1 d . U . . .
H46A H 0.915077 -0.333057 -0.093655 0.125 Uiso 1 1 calc R U . . .
C47 C 0.817(2) -0.2649(16) -0.1032(15) 0.095(6) Uani 1 1 d . U . . .
H47A H 0.770768 -0.301265 -0.135248 0.114 Uiso 1 1 calc R U . . .
C48 C 0.801(2) -0.1978(15) -0.0801(14) 0.093(7) Uani 1 1 d . U . . .
H48A H 0.743364 -0.187016 -0.095913 0.111 Uiso 1 1 calc R U . . .
C49 C 0.8662(19) -0.1406(15) -0.0330(14) 0.080(8) Uani 1 1 d . . . . .
C50 C 0.8489(16) -0.0708(13) -0.0050(12) 0.063(7) Uani 1 1 d . . . . .
H50A H 0.790090 -0.060690 -0.015969 0.076 Uiso 1 1 calc R U . . .
C51 C 0.5540(18) 0.6232(17) 0.3460(13) 0.080(9) Uani 1 1 d . . . . .
H51A H 0.536512 0.603960 0.300548 0.096 Uiso 1 1 calc R U . . .
C52 C 0.5047(18) 0.6761(16) 0.3738(13) 0.075(8) Uani 1 1 d . . . . .
C53 C 0.433(2) 0.7007(18) 0.3406(16) 0.102(11) Uani 1 1 d . . . . .
H53A H 0.413676 0.681813 0.295058 0.122 Uiso 1 1 calc R U . . .
C54 C 0.387(2) 0.750(2) 0.3684(17) 0.115(12) Uani 1 1 d . . . . .
H54A H 0.334303 0.763192 0.344571 0.138 Uiso 1 1 calc R U . . .
C55 C 0.423(2) 0.7799(19) 0.4355(17) 0.114(12) Uani 1 1 d . . . . .
H55A H 0.397994 0.819679 0.455905 0.137 Uiso 1 1 calc R U . . .
C56 C 0.492(2) 0.7583(17) 0.4753(16) 0.100(10) Uani 1 1 d . . . . .
H56A H 0.506208 0.777372 0.520644 0.120 Uiso 1 1 calc R U . . .
C57 C 0.5409(18) 0.7052(14) 0.4457(13) 0.069(7) Uani 1 1 d . . . . .
C58 C 0.6103(19) 0.6777(14) 0.4805(13) 0.080(8) Uani 1 1 d . . . . .
H58A H 0.630427 0.695518 0.526070 0.096 Uiso 1 1 calc R U . . .
C59 C 0.6501(17) 0.6226(14) 0.4465(11) 0.065(7) Uani 1 1 d . . . . .
H59A H 0.695414 0.601769 0.469612 0.078 Uiso 1 1 calc R U . . .
C60 C 0.6237(16) 0.5987(14) 0.3799(11) 0.056(6) Uani 1 1 d . . . . .
C61 C 0.6715(14) 0.5454(13) 0.3471(11) 0.047(6) Uani 1 1 d . . . . .
C62 C 0.6451(15) 0.5199(13) 0.2805(10) 0.051(6) Uani 1 1 d . . . . .
H62A H 0.593611 0.534043 0.256702 0.061 Uiso 1 1 calc R U . . .
C63 C 0.6941(13) 0.4726(12) 0.2469(9) 0.036(5) Uani 1 1 d . . . . .
C64 C 0.6665(15) 0.4584(14) 0.1763(10) 0.054(6) Uani 1 1 d . . . . .
C65 C 0.6133(19) 0.5015(16) 0.1444(12) 0.087(8) Uani 1 1 d . U . . .
H65A H 0.592397 0.542224 0.168085 0.105 Uiso 1 1 calc R U . . .
C66 C 0.593(2) 0.4839(16) 0.0809(12) 0.089(8) Uani 1 1 d . U . . .
H66A H 0.552498 0.508925 0.058653 0.107 Uiso 1 1 calc R U . . .
C67 C 0.6306(17) 0.4298(14) 0.0474(12) 0.072(8) Uani 1 1 d . . . . .
H67A H 0.624494 0.422069 0.003909 0.086 Uiso 1 1 calc R U . . .
C68 C 0.6785(12) 0.3864(11) 0.0807(10) 0.046(5) Uani 1 1 d D . . . .
C69 C 0.7216(13) 0.3311(12) 0.0475(11) 0.057(4) Uani 1 1 d D U . . .
C70 C 0.7275(14) 0.3208(13) -0.0107(11) 0.056(5) Uani 1 1 d D U . . .
H70A H 0.707046 0.355292 -0.031134 0.067 Uiso 1 1 calc R U . . .
C71 C 0.7627(16) 0.2615(13) -0.0427(11) 0.055(6) Uani 1 1 d . . . . .
C72 C 0.7914(18) 0.2730(14) -0.0965(11) 0.066(6) Uani 1 1 d . . . . .
C73 C 0.764(2) 0.3221(15) -0.1290(11) 0.079(8) Uani 1 1 d . . . . .
H73A H 0.722183 0.351830 -0.117203 0.095 Uiso 1 1 calc R U . . .
C74 C 0.791(2) 0.3307(17) -0.1756(13) 0.088(8) Uani 1 1 d . . . . .
H74A H 0.768547 0.364181 -0.196693 0.106 Uiso 1 1 calc R U . . .
C75 C 0.855(3) 0.287(2) -0.1914(16) 0.117(11) Uani 1 1 d . . . . .
C76 C 0.887(2) 0.292(2) -0.2412(16) 0.113(11) Uani 1 1 d . . . . .
H76A H 0.862568 0.323718 -0.264192 0.136 Uiso 1 1 calc R U . . .
C77 C 0.950(3) 0.253(2) -0.2566(19) 0.134(7) Uani 1 1 d . U . . .
H77A H 0.977564 0.263351 -0.284221 0.161 Uiso 1 1 calc R U . . .
C78 C 0.975(3) 0.197(2) -0.2307(19) 0.131(7) Uani 1 1 d . U . . .
H78A H 1.010257 0.163644 -0.247631 0.157 Uiso 1 1 calc R U . . .
C79 C 0.949(2) 0.189(2) -0.1807(18) 0.127(6) Uani 1 1 d . U . . .
H79A H 0.974083 0.157374 -0.158010 0.153 Uiso 1 1 calc R U . . .
C80 C 0.884(3) 0.229(2) -0.1665(18) 0.119(6) Uani 1 1 d . U . . .
C81 C 0.849(2) 0.226(2) -0.1163(17) 0.115(7) Uani 1 1 d . U . . .
H81A H 0.866075 0.190376 -0.096489 0.138 Uiso 1 1 calc R U . . .
C82 C 0.6383(13) -0.0036(13) -0.0669(10) 0.044(5) Uani 1 1 d D . . . .
C83 C 0.6251(13) -0.0042(12) -0.0083(9) 0.044(5) Uani 1 1 d D . . . .
C84 C 0.5951(12) -0.0666(12) 0.0027(10) 0.039(5) Uani 1 1 d . . . . .
H84A H 0.588705 -0.114017 -0.027764 0.046 Uiso 1 1 calc R U . . .
C85 C 0.5757(12) -0.0585(12) 0.0562(10) 0.037(5) Uani 1 1 d . . . . .
H85A H 0.556222 -0.100470 0.063444 0.045 Uiso 1 1 calc R U . . .
C86 C 0.5839(14) 0.0108(12) 0.1011(10) 0.046(5) Uani 1 1 d . . . . .
H86A H 0.567540 0.016841 0.137963 0.055 Uiso 1 1 calc R U . . .
C87 C 0.6171(14) 0.0713(12) 0.0905(11) 0.046(5) Uani 1 1 d . . . . .
C88 C 0.6318(14) 0.1477(12) 0.1301(10) 0.040(5) Uani 1 1 d . . . . .
C89 C 0.5824(13) 0.1739(12) 0.1687(10) 0.046(6) Uani 1 1 d . . . . .
H89A H 0.541574 0.138990 0.170107 0.055 Uiso 1 1 calc R U . . .
C90 C 0.5865(14) 0.2468(13) 0.2062(9) 0.042(5) Uani 1 1 d . . . . .
C91 C 0.5277(14) 0.2707(13) 0.2421(10) 0.054(6) Uani 1 1 d . . . . .
C92 C 0.4452(15) 0.2301(14) 0.2304(11) 0.065(8) Uani 1 1 d . . . . .
H92A H 0.424579 0.185368 0.195344 0.078 Uiso 1 1 calc R U . . .
C93 C 0.3983(16) 0.2535(14) 0.2669(11) 0.061(7) Uani 1 1 d . . . . .
H93A H 0.345311 0.223743 0.257938 0.074 Uiso 1 1 calc R U . . .
C94 C 0.4201(16) 0.3183(14) 0.3175(11) 0.065(7) Uani 1 1 d . . . . .
C95 C 0.3738(17) 0.3490(16) 0.3608(12) 0.076(8) Uani 1 1 d . . . . .
H95A H 0.320873 0.321073 0.354763 0.091 Uiso 1 1 calc R U . . .
C96 C 0.3976(18) 0.4119(16) 0.4077(12) 0.076(9) Uani 1 1 d . . . . .
H96A H 0.362714 0.428171 0.434077 0.092 Uiso 1 1 calc R U . . .
C97 C 0.4725(17) 0.4532(16) 0.4182(11) 0.074(8) Uani 1 1 d . . . . .
H97A H 0.490354 0.497920 0.453353 0.089 Uiso 1 1 calc R U . . .
C98 C 0.5243(15) 0.4339(13) 0.3805(10) 0.050(6) Uani 1 1 d . . . . .
H98A H 0.574983 0.465586 0.387941 0.060 Uiso 1 1 calc R U . . .
C99 C 0.4996(15) 0.3648(13) 0.3299(10) 0.046(5) Uani 1 1 d . . . . .
C100 C 0.5514(13) 0.3393(11) 0.2904(9) 0.035(5) Uani 1 1 d . . . . .
H10A H 0.602969 0.369376 0.297037 0.042 Uiso 1 1 calc R U . . .
N5 N 0.8841(9) 0.4098(7) 0.1700(7) 0.054(3) Uani 1 1 d G U . . .
C101 C 0.8919(10) 0.4849(8) 0.2003(6) 0.060(4) Uani 1 1 d G U . . .
H10B H 0.866871 0.503517 0.232987 0.072 Uiso 1 1 calc R U . . .
C102 C 0.9363(11) 0.5326(6) 0.1829(7) 0.067(5) Uani 1 1 d G U . . .
H10C H 0.941606 0.583934 0.203615 0.081 Uiso 1 1 calc R U . . .
C103 C 0.9729(10) 0.5053(8) 0.1351(8) 0.075(5) Uani 1 1 d G U . . .
H10D H 1.003215 0.537955 0.123222 0.090 Uiso 1 1 calc R U . . .
C104 C 0.9651(10) 0.4302(9) 0.1048(7) 0.066(5) Uani 1 1 d G U . . .
H10E H 0.990088 0.411559 0.072200 0.079 Uiso 1 1 calc R U . . .
C105 C 0.9207(10) 0.3825(6) 0.1223(7) 0.058(4) Uani 1 1 d G U . . .
H10F H 0.915353 0.331142 0.101571 0.069 Uiso 1 1 calc R U . . .
N6 N 0.553(2) 0.4019(19) 0.8634(15) 0.108(7) Uani 1 1 d . U . . .
O19 O 0.5080(15) 0.3763(13) 0.8837(10) 0.112(6) Uani 1 1 d . U . . .
O20 O 0.6247(16) 0.4456(15) 0.9046(11) 0.121(7) Uani 1 1 d . U . . .
O21 O 0.5307(15) 0.3954(14) 0.8052(10) 0.120(7) Uani 1 1 d . U . . .
N1S N 1.0375(10) 0.2835(7) 0.3931(8) 0.070(5) Uani 1 1 d DG U . . .
C1S C 0.9968(9) 0.2170(9) 0.3456(7) 0.078(6) Uani 1 1 d G U . . .
H1SA H 0.944813 0.215084 0.311678 0.094 Uiso 1 1 calc R U . . .
C2S C 1.0321(12) 0.1532(7) 0.3477(8) 0.086(6) Uani 1 1 d G U . . .
H2SA H 1.004251 0.107695 0.315228 0.104 Uiso 1 1 calc R U . . .
C3S C 1.1081(12) 0.1559(8) 0.3974(9) 0.098(6) Uani 1 1 d G U . . .
H3SA H 1.132265 0.112349 0.398808 0.117 Uiso 1 1 calc R U . . .
C4S C 1.1489(10) 0.2225(10) 0.4449(8) 0.094(6) Uani 1 1 d G U . . .
H4SA H 1.200840 0.224390 0.478837 0.113 Uiso 1 1 calc R U . . .
C5S C 1.1136(10) 0.2863(7) 0.4428(7) 0.082(6) Uani 1 1 d G U . . .
H5SA H 1.141404 0.331780 0.475287 0.098 Uiso 1 1 calc R U . . .
N2S N 0.4850(13) 0.2713(10) 0.0128(11) 0.119(6) Uani 1 1 d DG U . . .
C6S C 0.4845(14) 0.2882(12) 0.0751(10) 0.123(7) Uani 1 1 d G U . . .
H6SA H 0.518288 0.264295 0.102301 0.148 Uiso 1 1 calc R U . . .
C7S C 0.4345(16) 0.3401(13) 0.0978(9) 0.128(7) Uani 1 1 d G U . . .
H7SA H 0.434085 0.351627 0.140385 0.154 Uiso 1 1 calc R U . . .
C8S C 0.3850(15) 0.3750(12) 0.0580(12) 0.134(7) Uani 1 1 d G U . . .
H8SA H 0.350825 0.410500 0.073468 0.161 Uiso 1 1 calc R U . . .
C9S C 0.3856(15) 0.3581(13) -0.0044(11) 0.132(7) Uani 1 1 d G U . . .
H9SA H 0.351767 0.382042 -0.031533 0.158 Uiso 1 1 calc R U . . .
C10S C 0.4356(16) 0.3063(13) -0.0270(8) 0.122(7) Uani 1 1 d G U . . .
H10G H 0.435970 0.294710 -0.069618 0.146 Uiso 1 1 calc R U . . .
N3S N 0.8070(13) -0.4776(14) -0.1795(9) 0.142(7) Uani 1 1 d G U . . .
C11S C 0.8289(12) -0.4882(14) -0.2345(12) 0.140(7) Uani 1 1 d G U . . .
H11B H 0.888659 -0.481930 -0.231247 0.169 Uiso 1 1 calc R U . . .
C12S C 0.7633(17) -0.5081(15) -0.2941(10) 0.145(7) Uani 1 1 d G U . . .
H12A H 0.778261 -0.515302 -0.331661 0.174 Uiso 1 1 calc R U . . .
C13S C 0.6759(14) -0.5173(15) -0.2988(10) 0.149(8) Uani 1 1 d G U . . .
H13B H 0.631036 -0.530813 -0.339585 0.179 Uiso 1 1 calc R U . . .
C14S C 0.6540(11) -0.5067(15) -0.2439(13) 0.152(8) Uani 1 1 d G U . . .
H14B H 0.594207 -0.512954 -0.247094 0.183 Uiso 1 1 calc R U . . .
C15S C 0.7196(16) -0.4868(15) -0.1842(10) 0.146(7) Uani 1 1 d G U . . .
H15B H 0.704603 -0.479583 -0.146679 0.175 Uiso 1 1 calc R U . . .
N4S N 0.7653(15) -0.0511(17) -0.1724(11) 0.153(7) Uani 1 1 d G U . . .
C16S C 0.7983(17) -0.1053(12) -0.2107(14) 0.147(7) Uani 1 1 d G U . . .
H16B H 0.797591 -0.152686 -0.207418 0.177 Uiso 1 1 calc R U . . .
C17S C 0.8322(16) -0.0900(14) -0.2539(12) 0.148(7) Uani 1 1 d G U . . .
H17A H 0.854738 -0.127054 -0.280146 0.177 Uiso 1 1 calc R U . . .
C18S C 0.8332(16) -0.0207(17) -0.2588(12) 0.147(8) Uani 1 1 d G U . . .
H18B H 0.856389 -0.010246 -0.288287 0.176 Uiso 1 1 calc R U . . .
C19S C 0.8002(18) 0.0335(12) -0.2204(14) 0.151(8) Uani 1 1 d G U . . .
H19B H 0.800893 0.080932 -0.223699 0.181 Uiso 1 1 calc R U . . .
C20S C 0.7663(16) 0.0183(14) -0.1772(12) 0.151(8) Uani 1 1 d G U . . .
H20B H 0.743745 0.055301 -0.150970 0.182 Uiso 1 1 calc R U . . .
N5S N 0.5426(16) 0.1487(13) -0.1506(7) 0.139(7) Uani 1 1 d DG U . . .
C21S C 0.5303(17) 0.2103(11) -0.1687(9) 0.145(7) Uani 1 1 d G U . . .
H21A H 0.523013 0.254483 -0.139529 0.174 Uiso 1 1 calc R U . . .
C22S C 0.5286(19) 0.2071(12) -0.2294(11) 0.151(8) Uani 1 1 d G U . . .
H22B H 0.520193 0.249185 -0.241736 0.181 Uiso 1 1 calc R U . . .
C23S C 0.5393(19) 0.1424(14) -0.2720(8) 0.151(8) Uani 1 1 d G U . . .
H23B H 0.538135 0.140291 -0.313488 0.181 Uiso 1 1 calc R U . . .
C24S C 0.5516(19) 0.0809(12) -0.2539(9) 0.145(8) Uani 1 1 d G U . . .
H24B H 0.558896 0.036693 -0.283034 0.173 Uiso 1 1 calc R U . . .
C25S C 0.5533(18) 0.0840(11) -0.1932(10) 0.139(7) Uani 1 1 d G U . . .
H25B H 0.561715 0.041989 -0.180827 0.167 Uiso 1 1 calc R U . . .
N6S N 0.912(2) -0.4312(18) -0.0102(14) 0.195(9) Uani 1 1 d G U . . .
C26S C 0.839(2) -0.4768(13) -0.0176(13) 0.191(10) Uani 1 1 d G U . . .
H26B H 0.819197 -0.521477 -0.052790 0.229 Uiso 1 1 calc R U . . .
C27S C 0.7954(17) -0.4571(17) 0.0266(17) 0.190(10) Uani 1 1 d G U . . .
H27B H 0.745577 -0.488293 0.021527 0.228 Uiso 1 1 calc R U . . .
C28S C 0.825(2) -0.3918(19) 0.0781(14) 0.192(10) Uani 1 1 d G U . . .
H28B H 0.794675 -0.378333 0.108306 0.231 Uiso 1 1 calc R U . . .
C29S C 0.897(2) -0.3462(13) 0.0855(13) 0.193(10) Uani 1 1 d G U . . .
H29B H 0.917393 -0.301557 0.120769 0.231 Uiso 1 1 calc R U . . .
C30S C 0.9412(18) -0.3659(16) 0.0414(16) 0.195(10) Uani 1 1 d G U . . .
H30B H 0.991015 -0.334740 0.046453 0.234 Uiso 1 1 calc R U . . .

loop_
_atom_site_aniso_label
_atom_site_aniso_U_11
_atom_site_aniso_U_22
_atom_site_aniso_U_33
_atom_site_aniso_U_23
_atom_site_aniso_U_13
_atom_site_aniso_U_12
La1 0.0285(8) 0.0379(9) 0.0234(7) 0.0026(6) 0.0038(6) 0.0053(6)
Er1 0.0379(7) 0.0461(8) 0.0258(6) 0.0023(5) 0.0070(5) -0.0006(5)
Er2 0.0375(7) 0.0460(8) 0.0350(7) -0.0013(6) 0.0099(5) 0.0040(5)
O1 0.038(9) 0.061(9) 0.031(7) -0.001(7) -0.002(6) -0.006(7)
O2 0.032(9) 0.055(9) 0.047(9) 0.000(7) 0.007(7) -0.008(7)
O3 0.035(8) 0.050(8) 0.026(6) -0.001(5) 0.009(5) 0.001(6)
O4 0.041(9) 0.049(8) 0.033(7) 0.008(6) 0.002(6) 0.001(7)
O5 0.048(8) 0.033(8) 0.039(8) -0.007(6) 0.016(7) -0.009(6)
O6 0.032(6) 0.046(8) 0.031(6) 0.000(6) 0.012(6) -0.006(6)
O7 0.025(6) 0.044(8) 0.036(7) -0.002(6) 0.002(5) 0.002(5)
O8 0.037(7) 0.038(8) 0.054(8) 0.002(6) 0.025(6) 0.003(6)
O9 0.055(9) 0.042(9) 0.033(7) 0.002(7) 0.011(7) 0.013(7)
O10 0.036(7) 0.048(8) 0.021(6) -0.002(6) 0.006(6) 0.004(6)
O11 0.041(8) 0.039(7) 0.035(7) 0.000(5) 0.011(6) 0.003(5)
O12 0.050(9) 0.045(9) 0.041(8) 0.004(7) 0.015(7) 0.005(7)
O13 0.043(9) 0.041(7) 0.043(8) -0.003(7) 0.016(6) 0.002(7)
O14 0.069(11) 0.048(9) 0.047(8) -0.001(7) 0.020(9) -0.007(8)
O15 0.031(7) 0.039(7) 0.036(7) 0.001(6) 0.004(6) 0.002(6)
O16 0.037(7) 0.050(8) 0.029(7) -0.001(6) 0.013(6) 0.009(6)
O17 0.045(8) 0.038(9) 0.020(7) -0.002(6) 0.002(6) -0.007(7)
O18 0.051(8) 0.043(9) 0.036(8) 0.002(7) 0.009(7) 0.002(7)
N1 0.052(10) 0.056(8) 0.017(8) 0.010(6) 0.005(8) 0.002(8)
N2 0.037(8) 0.043(9) 0.036(9) -0.005(6) 0.008(6) -0.005(6)
N3 0.046(9) 0.049(10) 0.034(6) 0.005(7) 0.009(7) 0.008(8)
N4 0.019(8) 0.041(7) 0.035(8) -0.001(6) -0.008(7) 0.003(7)
C1 0.044(12) 0.049(10) 0.028(11) 0.009(7) -0.002(9) 0.005(9)
C2 0.041(13) 0.061(10) 0.024(9) -0.003(7) 0.006(9) -0.010(9)
C3 0.061(15) 0.060(12) 0.044(13) 0.012(10) 0.035(12) 0.019(11)
C4 0.10(2) 0.065(12) 0.047(13) 0.019(11) 0.041(13) 0.001(12)
C5 0.077(17) 0.061(13) 0.035(12) 0.009(10) 0.022(11) -0.002(12)
C6 0.031(12) 0.058(9) 0.031(10) 0.005(7) 0.004(9) 0.001(9)
C7 0.045(10) 0.054(7) 0.054(8) -0.005(5) 0.026(7) -0.018(7)
C8 0.034(13) 0.051(8) 0.048(12) 0.007(8) 0.008(10) -0.003(10)
C9 0.029(12) 0.040(8) 0.033(11) 0.006(8) -0.005(8) -0.009(9)
C10 0.065(15) 0.042(8) 0.032(12) 0.008(9) -0.012(10) 0.002(10)
C11 0.083(18) 0.052(9) 0.049(14) 0.019(11) 0.002(12) 0.021(11)
C12 0.139(15) 0.052(8) 0.115(14) 0.027(9) 0.034(10) 0.034(9)
C13 0.146(15) 0.060(9) 0.126(14) 0.018(10) 0.039(10) 0.036(10)
C14 0.151(15) 0.059(9) 0.136(14) 0.014(10) 0.038(11) 0.034(10)
C15 0.154(16) 0.058(9) 0.137(14) 0.018(10) 0.034(11) 0.032(10)
C16 0.149(15) 0.047(8) 0.126(14) 0.029(10) 0.029(10) 0.034(10)
C17 0.141(14) 0.047(8) 0.119(13) 0.035(9) 0.028(9) 0.033(9)
C18 0.138(16) 0.040(9) 0.121(15) 0.036(10) 0.033(11) 0.025(10)
C19 0.088(19) 0.040(9) 0.10(2) 0.027(12) 0.018(15) 0.005(12)
C20 0.066(16) 0.055(10) 0.051(11) 0.018(8) 0.014(11) 0.006(10)
C21 0.040(14) 0.056(10) 0.056(12) 0.017(8) -0.004(10) 0.010(10)
C22 0.075(17) 0.061(12) 0.062(14) 0.020(10) 0.013(13) 0.016(11)
C23 0.085(18) 0.081(15) 0.082(18) 0.005(13) 0.020(15) -0.006(14)
C24 0.079(11) 0.085(11) 0.091(11) 0.017(8) 0.025(9) 0.005(8)
C25 0.053(17) 0.091(15) 0.098(15) 0.000(13) 0.018(14) -0.011(12)
C26 0.051(15) 0.079(13) 0.079(16) 0.022(10) 0.012(12) -0.003(11)
C27 0.066(18) 0.092(15) 0.11(2) 0.004(13) 0.044(16) -0.034(13)
C28 0.064(15) 0.063(13) 0.076(16) 0.026(11) 0.037(13) 0.002(11)
C29 0.035(8) 0.046(7) 0.039(8) 0.025(6) 0.003(7) 0.007(6)
C30 0.050(10) 0.055(8) 0.031(12) 0.014(8) 0.017(9) 0.000(8)
C31 0.024(10) 0.054(8) 0.024(11) 0.008(8) 0.002(9) -0.008(7)
C32 0.036(8) 0.044(8) 0.028(11) 0.018(7) 0.014(8) -0.005(7)
C33 0.030(8) 0.057(10) 0.028(11) 0.001(7) -0.003(7) -0.003(7)
C34 0.032(7) 0.079(13) 0.072(13) -0.021(9) 0.003(8) 0.002(8)
C35 0.033(7) 0.086(12) 0.076(12) -0.027(9) -0.004(8) 0.008(7)
C36 0.030(7) 0.088(11) 0.069(11) -0.027(8) 0.006(8) 0.006(7)
C37 0.031(6) 0.075(10) 0.049(10) -0.016(8) 0.013(7) 0.002(7)
C38 0.026(8) 0.041(8) 0.054(12) 0.006(7) 0.007(8) 0.005(7)
C39 0.038(6) 0.048(5) 0.044(6) 0.007(4) 0.026(4) 0.010(4)
C40 0.040(7) 0.049(7) 0.041(8) 0.003(6) 0.034(6) 0.012(6)
C41 0.040(9) 0.045(9) 0.061(13) 0.004(8) 0.028(9) 0.015(7)
C42 0.036(7) 0.056(8) 0.054(9) 0.008(7) 0.028(7) 0.009(7)
C43 0.054(12) 0.063(10) 0.058(14) 0.020(9) 0.017(10) 0.035(8)
C44 0.069(11) 0.065(10) 0.048(13) 0.007(9) 0.038(9) 0.021(8)
C45 0.076(13) 0.074(12) 0.065(16) 0.000(10) 0.039(11) 0.030(9)
C46 0.092(10) 0.075(11) 0.107(13) -0.003(10) 0.014(10) 0.027(8)
C47 0.085(9) 0.074(8) 0.103(10) 0.002(7) 0.026(7) 0.023(7)
C48 0.077(10) 0.074(9) 0.098(13) -0.005(9) 0.024(10) 0.020(8)
C49 0.070(11) 0.069(11) 0.083(16) -0.002(10) 0.029(11) 0.022(9)
C50 0.048(11) 0.059(10) 0.069(15) 0.001(10) 0.022(10) 0.003(8)
C51 0.083(17) 0.14(2) 0.060(13) 0.058(15) 0.052(13) 0.071(16)
C52 0.065(16) 0.11(2) 0.071(11) 0.034(13) 0.046(12) 0.040(14)
C53 0.09(2) 0.12(3) 0.091(16) 0.024(17) 0.028(15) 0.053(17)
C54 0.10(2) 0.14(3) 0.105(16) 0.02(2) 0.047(17) 0.06(2)
C55 0.13(3) 0.10(3) 0.107(16) 0.015(18) 0.037(19) 0.05(2)
C56 0.11(2) 0.09(2) 0.087(16) 0.007(17) 0.050(16) 0.048(17)
C57 0.077(17) 0.066(18) 0.070(11) 0.017(12) 0.040(12) 0.022(12)
C58 0.089(18) 0.063(17) 0.054(12) -0.012(12) 0.009(12) 0.016(13)
C59 0.079(18) 0.072(18) 0.047(9) 0.019(11) 0.025(11) 0.027(13)
C60 0.054(14) 0.079(17) 0.048(9) 0.027(11) 0.029(10) 0.027(11)
C61 0.037(12) 0.072(16) 0.042(8) 0.022(10) 0.023(9) 0.016(10)
C62 0.045(13) 0.071(16) 0.044(8) 0.021(11) 0.022(9) 0.022(11)
C63 0.026(11) 0.044(13) 0.030(7) 0.006(8) 0.007(8) -0.001(8)
C64 0.044(14) 0.074(15) 0.036(8) 0.011(9) 0.010(9) 0.027(11)
C65 0.113(17) 0.107(16) 0.040(9) 0.025(11) 0.018(12) 0.067(13)
C66 0.116(18) 0.106(16) 0.039(9) 0.019(12) 0.020(12) 0.070(13)
C67 0.09(2) 0.083(18) 0.055(13) 0.032(12) 0.034(14) 0.048(14)
C68 0.037(13) 0.047(12) 0.036(7) 0.002(9) 0.000(9) 0.005(9)
C69 0.059(6) 0.056(6) 0.051(5) 0.015(4) 0.015(4) 0.019(4)
C70 0.058(8) 0.059(8) 0.057(6) 0.025(6) 0.021(6) 0.028(7)
C71 0.070(16) 0.032(11) 0.043(12) -0.004(9) 0.009(11) -0.001(10)
C72 0.082(18) 0.061(16) 0.040(14) 0.010(11) 0.009(12) 0.011(12)
C73 0.13(2) 0.065(18) 0.039(15) 0.015(12) 0.025(14) 0.028(15)
C74 0.12(2) 0.09(2) 0.057(18) 0.021(15) 0.037(16) 0.022(15)
C75 0.17(3) 0.12(3) 0.09(2) 0.037(19) 0.07(2) 0.06(2)
C76 0.13(3) 0.14(3) 0.09(2) 0.05(2) 0.056(19) 0.06(2)
C77 0.141(16) 0.148(16) 0.142(15) 0.057(11) 0.077(12) 0.058(13)
C78 0.137(13) 0.145(14) 0.136(12) 0.053(10) 0.074(9) 0.057(11)
C79 0.131(10) 0.139(10) 0.132(10) 0.046(8) 0.069(7) 0.048(8)
C80 0.136(13) 0.130(12) 0.125(12) 0.059(10) 0.069(9) 0.055(9)
C81 0.132(15) 0.126(15) 0.124(14) 0.065(12) 0.066(10) 0.065(12)
C82 0.021(12) 0.051(9) 0.042(9) 0.000(7) 0.002(9) -0.011(9)
C83 0.024(12) 0.044(9) 0.041(9) -0.005(7) 0.003(9) -0.015(9)
C84 0.013(11) 0.043(10) 0.050(11) 0.003(9) 0.011(9) 0.001(9)
C85 0.016(11) 0.039(9) 0.049(11) 0.006(8) 0.009(9) 0.006(10)
C86 0.044(14) 0.040(9) 0.043(11) 0.008(8) 0.006(10) 0.015(10)
C87 0.045(14) 0.035(8) 0.044(10) 0.004(8) 0.004(10) 0.013(9)
C88 0.033(12) 0.036(8) 0.038(11) -0.001(8) 0.008(9) 0.001(8)
C89 0.021(11) 0.056(10) 0.042(12) -0.002(9) 0.006(9) 0.001(9)
C90 0.040(11) 0.056(9) 0.023(11) 0.004(8) 0.012(9) 0.006(8)
C91 0.042(11) 0.067(12) 0.038(12) -0.007(9) 0.020(9) -0.008(9)
C92 0.052(12) 0.081(16) 0.040(13) -0.021(12) 0.029(10) -0.017(10)
C93 0.059(14) 0.076(14) 0.049(13) 0.002(10) 0.038(11) -0.004(11)
C94 0.058(13) 0.073(13) 0.047(13) -0.007(9) 0.024(11) 0.003(10)
C95 0.063(15) 0.096(17) 0.055(14) -0.005(11) 0.032(12) 0.006(12)
C96 0.070(15) 0.103(18) 0.045(14) -0.006(11) 0.036(13) 0.006(13)
C97 0.074(15) 0.096(18) 0.034(13) -0.003(12) 0.019(12) -0.001(12)
C98 0.048(13) 0.066(12) 0.025(11) 0.012(8) 0.004(9) 0.006(10)
C99 0.051(11) 0.063(12) 0.025(10) 0.017(8) 0.010(9) 0.013(8)
C100 0.032(11) 0.047(11) 0.018(9) 0.013(7) -0.003(8) 0.009(8)
N5 0.052(8) 0.060(6) 0.056(8) 0.023(6) 0.022(6) -0.004(6)
C101 0.066(8) 0.059(7) 0.049(7) 0.022(6) 0.010(6) -0.007(6)
C102 0.077(10) 0.062(8) 0.058(9) 0.025(7) 0.013(7) -0.011(8)
C103 0.080(10) 0.075(8) 0.072(10) 0.031(8) 0.025(7) -0.011(9)
C104 0.073(10) 0.076(9) 0.061(9) 0.034(8) 0.030(7) -0.003(9)
C105 0.055(9) 0.070(8) 0.059(9) 0.030(7) 0.026(7) 0.000(8)
N6 0.097(14) 0.174(17) 0.082(11) 0.068(12) 0.044(9) 0.036(11)
O19 0.117(14) 0.155(17) 0.089(13) 0.052(12) 0.058(11) 0.027(12)
O20 0.104(14) 0.178(19) 0.101(13) 0.062(13) 0.046(10) 0.026(12)
O21 0.120(15) 0.191(19) 0.084(11) 0.075(13) 0.052(10) 0.061(13)
N1S 0.065(10) 0.068(9) 0.063(10) 0.019(8) 0.007(7) 0.009(8)
C1S 0.077(11) 0.069(10) 0.069(10) 0.015(8) 0.007(8) 0.009(9)
C2S 0.084(12) 0.069(9) 0.080(11) 0.014(9) 0.005(8) 0.011(9)
C3S 0.092(12) 0.071(9) 0.093(12) 0.012(9) -0.003(9) 0.020(9)
C4S 0.086(12) 0.071(10) 0.089(11) 0.016(9) -0.008(9) 0.019(9)
C5S 0.071(11) 0.068(9) 0.080(11) 0.017(9) -0.003(8) 0.013(9)
N2S 0.120(14) 0.122(14) 0.119(13) 0.045(12) 0.040(12) 0.057(10)
C6S 0.131(15) 0.127(15) 0.120(13) 0.050(12) 0.043(13) 0.059(11)
C7S 0.139(15) 0.129(15) 0.122(13) 0.043(12) 0.048(12) 0.059(11)
C8S 0.142(15) 0.135(15) 0.126(14) 0.039(13) 0.045(13) 0.072(11)
C9S 0.140(15) 0.134(15) 0.125(13) 0.047(12) 0.043(13) 0.072(11)
C10S 0.129(15) 0.127(15) 0.119(13) 0.049(12) 0.044(12) 0.061(11)
N3S 0.098(11) 0.195(18) 0.132(13) 0.042(16) 0.055(10) 0.009(14)
C11S 0.098(12) 0.196(18) 0.128(14) 0.044(17) 0.051(10) 0.015(15)
C12S 0.104(13) 0.197(18) 0.132(13) 0.048(16) 0.045(11) 0.006(15)
C13S 0.103(12) 0.201(18) 0.137(14) 0.049(17) 0.042(11) 0.003(15)
C14S 0.102(12) 0.204(18) 0.141(14) 0.040(17) 0.048(10) 0.005(15)
C15S 0.097(12) 0.199(18) 0.137(14) 0.040(16) 0.053(10) 0.006(15)
N4S 0.127(14) 0.166(17) 0.190(17) 0.062(14) 0.083(11) 0.037(14)
C16S 0.123(15) 0.162(17) 0.187(18) 0.067(14) 0.083(12) 0.037(14)
C17S 0.130(15) 0.159(17) 0.185(18) 0.070(15) 0.082(12) 0.039(14)
C18S 0.129(15) 0.153(17) 0.186(18) 0.064(15) 0.084(12) 0.039(15)
C19S 0.126(15) 0.160(17) 0.189(18) 0.059(14) 0.085(12) 0.038(14)
C20S 0.126(15) 0.162(17) 0.189(18) 0.058(15) 0.084(12) 0.034(14)
N5S 0.200(17) 0.162(17) 0.060(10) 0.038(10) 0.047(12) 0.081(16)
C21S 0.208(18) 0.166(16) 0.067(11) 0.043(11) 0.046(13) 0.079(16)
C22S 0.221(18) 0.169(17) 0.068(11) 0.044(11) 0.048(13) 0.071(16)
C23S 0.223(18) 0.173(17) 0.068(11) 0.047(10) 0.055(13) 0.072(16)
C24S 0.214(18) 0.173(17) 0.062(10) 0.045(11) 0.058(13) 0.078(16)
C25S 0.205(18) 0.168(16) 0.059(11) 0.040(10) 0.057(13) 0.082(16)
N6S 0.19(2) 0.17(2) 0.18(2) 0.014(15) 0.047(15) -0.046(15)
C26S 0.18(2) 0.16(2) 0.18(2) 0.013(15) 0.045(15) -0.042(15)
C27S 0.18(2) 0.16(2) 0.18(2) 0.015(16) 0.044(15) -0.037(15)
C28S 0.18(2) 0.17(2) 0.18(2) 0.013(15) 0.043(15) -0.034(15)
C29S 0.19(2) 0.16(2) 0.18(2) 0.016(16) 0.040(15) -0.036(15)
C30S 0.19(2) 0.16(2) 0.18(2) 0.017(15) 0.043(15) -0.045(15)

loop_
_atom_type_symbol
_atom_type_description
_atom_type_scat_dispersion_real
_atom_type_scat_dispersion_imag
_atom_type_scat_source
C C 0.0040 0.0020 'XDisp Program in WinGX L.J. Farrugia, J.Appl.Cryst. 2012,45,849-854'
H H 0.0000 0.0000 'XDisp Program in WinGX L.J. Farrugia, J.Appl.Cryst. 2012,45,849-854'
N N 0.0076 0.0040 'XDisp Program in WinGX L.J. Farrugia, J.Appl.Cryst. 2012,45,849-854'
O O 0.0132 0.0074 'XDisp Program in WinGX L.J. Farrugia, J.Appl.Cryst. 2012,45,849-854'
La La -0.1405 2.8669 'XDisp Program in WinGX L.J. Farrugia, J.Appl.Cryst. 2012,45,849-854'
Er Er -0.2914 5.7511 'XDisp Program in WinGX L.J. Farrugia, J.Appl.Cryst. 2012,45,849-854'

loop_
_geom_angle_atom_site_label_1
_geom_angle_atom_site_label_2
_geom_angle_atom_site_label_3
_geom_angle
_geom_angle_site_symmetry_1
_geom_angle_site_symmetry_3
_geom_angle_publ_flag
O16 La1 O4 84.1(5) . . ?
O16 La1 O11 97.9(4) . . ?
O4 La1 O11 115.8(4) . . ?
O16 La1 O6 115.5(4) . . ?
O4 La1 O6 98.6(4) . . ?
O11 La1 O6 134.4(4) . . ?
O16 La1 O15 63.7(4) . . ?
O4 La1 O15 65.5(4) . . ?
O11 La1 O15 59.1(4) . . ?
O6 La1 O15 164.0(4) . . ?
O16 La1 O7 125.6(4) . . ?
O4 La1 O7 69.3(4) . . ?
O11 La1 O7 58.0(4) . . ?
O6 La1 O7 114.8(4) . . ?
O15 La1 O7 62.1(4) . . ?
O16 La1 O3 66.2(4) . . ?
O4 La1 O3 62.8(4) . . ?
O11 La1 O3 164.0(4) . . ?
O6 La1 O3 59.2(4) . . ?
O15 La1 O3 109.4(4) . . ?
O7 La1 O3 129.0(4) . . ?
O16 La1 O10 68.2(4) . . ?
O4 La1 O10 124.2(4) . . ?
O11 La1 O10 115.3(4) . . ?
O6 La1 O10 57.6(4) . . ?
O15 La1 O10 129.5(4) . . ?
O7 La1 O10 163.8(4) . . ?
O3 La1 O10 61.8(4) . . ?
O16 La1 N3 73.9(5) . . ?
O4 La1 N3 155.0(5) . . ?
O11 La1 N3 57.6(5) . . ?
O6 La1 N3 101.4(5) . . ?
O15 La1 N3 93.7(5) . . ?
O7 La1 N3 114.5(5) . . ?
O3 La1 N3 116.2(5) . . ?
O10 La1 N3 57.9(5) . . ?
O16 La1 N2 157.7(5) . . ?
O4 La1 N2 76.7(5) . . ?
O11 La1 N2 100.6(5) . . ?
O6 La1 N2 57.6(4) . . ?
O15 La1 N2 116.4(4) . . ?
O7 La1 N2 57.3(4) . . ?
O3 La1 N2 94.6(4) . . ?
O10 La1 N2 113.9(4) . . ?
N3 La1 N2 127.0(5) . . ?
O16 La1 N5 134.1(5) . . ?
O4 La1 N5 141.8(4) . . ?
O11 La1 N5 67.8(4) . . ?
O6 La1 N5 66.7(4) . . ?
O15 La1 N5 126.4(4) . . ?
O7 La1 N5 84.8(4) . . ?
O3 La1 N5 124.2(4) . . ?
O10 La1 N5 79.0(4) . . ?
N3 La1 N5 61.5(5) . . ?
N2 La1 N5 65.6(5) . . ?
O16 La1 Er2 95.0(3) . . ?
O4 La1 Er2 81.4(3) . . ?
O11 La1 Er2 34.4(3) . . ?
O6 La1 Er2 149.4(3) . . ?
O15 La1 Er2 34.5(3) . . ?
O7 La1 Er2 36.5(3) . . ?
O3 La1 Er2 140.3(3) . . ?
O10 La1 Er2 145.3(3) . . ?
N3 La1 Er2 88.8(4) . . ?
N2 La1 Er2 93.3(3) . . ?
N5 La1 Er2 94.4(3) . . ?
O5 Er1 O6 73.4(5) . . ?
O5 Er1 O9 93.7(5) . . ?
O6 Er1 O9 135.4(5) . . ?
O5 Er1 O1 81.5(5) . . ?
O6 Er1 O1 142.9(5) . . ?
O9 Er1 O1 71.9(5) . . ?
O5 Er1 O3 142.7(5) . . ?
O6 Er1 O3 69.4(5) . . ?
O9 Er1 O3 113.6(5) . . ?
O1 Er1 O3 129.8(5) . . ?
O5 Er1 O17 85.5(5) . . ?
O6 Er1 O17 74.8(5) . . ?
O9 Er1 O17 148.2(5) . . ?
O1 Er1 O17 76.5(5) . . ?
O3 Er1 O17 83.8(5) . . ?
O5 Er1 O10 93.9(5) . . ?
O6 Er1 O10 66.8(5) . . ?
O9 Er1 O10 71.9(5) . . ?
O1 Er1 O10 143.1(5) . . ?
O3 Er1 O10 72.7(5) . . ?
O17 Er1 O10 139.9(4) . . ?
O5 Er1 N1 147.7(5) . . ?
O6 Er1 N1 132.6(6) . . ?
O9 Er1 N1 79.2(6) . . ?
O1 Er1 N1 66.3(6) . . ?
O3 Er1 N1 66.2(5) . . ?
O17 Er1 N1 84.7(6) . . ?
O10 Er1 N1 113.1(5) . . ?
O5 Er1 La1 105.6(3) . . ?
O6 Er1 La1 39.4(3) . . ?
O9 Er1 La1 111.5(3) . . ?
O1 Er1 La1 171.6(4) . . ?
O3 Er1 La1 42.0(3) . . ?
O17 Er1 La1 99.3(3) . . ?
O10 Er1 La1 42.4(3) . . ?
N1 Er1 La1 106.3(4) . . ?
O8 Er2 O12 97.2(5) . . ?
O8 Er2 O15 110.9(5) . . ?
O12 Er2 O15 141.4(5) . . ?
O8 Er2 O18 146.6(5) . . ?
O12 Er2 O18 86.7(5) . . ?
O15 Er2 O18 84.0(5) . . ?
O8 Er2 O11 135.4(5) . . ?
O12 Er2 O11 73.5(5) . . ?
O15 Er2 O11 67.8(5) . . ?
O18 Er2 O11 77.6(5) . . ?
O8 Er2 O13 72.7(5) . . ?
O12 Er2 O13 82.9(5) . . ?
O15 Er2 O13 129.8(5) . . ?
O18 Er2 O13 74.9(5) . . ?
O11 Er2 O13 144.5(5) . . ?
O8 Er2 O7 71.2(5) . . ?
O12 Er2 O7 94.2(5) . . ?
O15 Er2 O7 71.7(4) . . ?
O18 Er2 O7 141.8(5) . . ?
O11 Er2 O7 66.3(5) . . ?
O13 Er2 O7 143.1(5) . . ?
O8 Er2 N4 77.9(5) . . ?
O12 Er2 N4 149.1(5) . . ?
O15 Er2 N4 65.8(5) . . ?
O18 Er2 N4 81.9(5) . . ?
O11 Er2 N4 130.7(5) . . ?
O13 Er2 N4 66.4(5) . . ?
O7 Er2 N4 112.4(5) . . ?
O8 Er2 La1 109.6(3) . . ?
O12 Er2 La1 106.1(3) . . ?
O15 Er2 La1 40.3(3) . . ?
O18 Er2 La1 101.0(3) . . ?
O11 Er2 La1 39.4(4) . . ?
O13 Er2 La1 170.1(4) . . ?
O7 Er2 La1 42.2(3) . . ?
N4 Er2 La1 104.2(4) . . ?
C1 O1 Er1 119.4(13) . . ?
C7 O3 Er1 125.9(12) . . ?
C7 O3 La1 130.1(12) . . ?
Er1 O3 La1 102.9(5) . . ?
C9 O4 La1 136.2(13) . . ?
C30 O5 Er1 133.4(15) . . ?
C32 O6 Er1 127.1(11) . . ?
C32 O6 La1 125.9(11) . . ?
Er1 O6 La1 106.8(5) . . ?
C38 O7 Er2 131.4(13) . . ?
C38 O7 La1 126.0(13) . . ?
Er2 O7 La1 101.3(5) . . ?
C40 O8 Er2 142.4(14) . . ?
C61 O9 Er1 140.5(13) . . ?
C63 O10 Er1 133.8(12) . . ?
C63 O10 La1 123.6(12) . . ?
Er1 O10 La1 101.6(5) . . ?
C69 O11 Er2 126.8(12) . . ?
C69 O11 La1 126.5(12) . . ?
Er2 O11 La1 106.2(6) . . ?
C71 O12 Er2 125.9(16) . . ?
C82 O13 Er2 119.7(13) . . ?
C88 O15 Er2 123.4(12) . . ?
C88 O15 La1 129.1(12) . . ?
Er2 O15 La1 105.2(5) . . ?
C90 O16 La1 138.2(13) . . ?
Er1 O17 H17C 128(9) . . ?
Er1 O17 H17D 124(8) . . ?
H17C O17 H17D 108(5) . . ?
Er2 O18 H18C 123(9) . . ?
Er2 O18 H18D 118(10) . . ?
H18C O18 H18D 107(5) . . ?
C2 N1 C6 123.1(19) . . ?
C2 N1 Er1 121.2(15) . . ?
C6 N1 Er1 115.7(13) . . ?
C33 N2 C37 119.5(18) . . ?
C33 N2 La1 119.9(13) . . ?
C37 N2 La1 120.6(13) . . ?
C68 N3 C64 119(2) . . ?
C68 N3 La1 119.6(14) . . ?
C64 N3 La1 120.9(14) . . ?
C83 N4 C87 125(2) . . ?
C83 N4 Er2 115.3(14) . . ?
C87 N4 Er2 118.4(14) . . ?
O2 C1 O1 127(2) . . ?
O2 C1 C2 116(2) . . ?
O1 C1 C2 117(2) . . ?
C3 C2 N1 121(2) . . ?
C3 C2 C1 130(2) . . ?
N1 C2 C1 109(2) . . ?
C2 C3 C4 121(2) . . ?
C2 C3 H3A 119.6 . . ?
C4 C3 H3A 119.6 . . ?
C5 C4 C3 119(3) . . ?
C5 C4 H4A 120.6 . . ?
C3 C4 H4A 120.6 . . ?
C4 C5 C6 124(2) . . ?
C4 C5 H5A 117.8 . . ?
C6 C5 H5A 117.8 . . ?
N1 C6 C7 123(2) . . ?
N1 C6 C5 112.0(19) . . ?
C7 C6 C5 124(2) . . ?
C8 C7 O3 124(2) . . ?
C8 C7 C6 129(3) . . ?
O3 C7 C6 107(2) . . ?
C7 C8 C9 127(2) . . ?
C7 C8 H8A 116.7 . . ?
C9 C8 H8A 116.7 . . ?
O4 C9 C10 114(2) . . ?
O4 C9 C8 122(2) . . ?
C10 C9 C8 124(2) . . ?
C9 C10 C11 127(3) . . ?
C9 C10 C19 122(3) . . ?
C11 C10 C19 110(2) . . ?
C12 C11 C10 125(3) . . ?
C12 C11 H11A 117.4 . . ?
C10 C11 H11A 117.4 . . ?
C13 C12 C11 120(4) . . ?
C13 C12 C17 118(3) . . ?
C11 C12 C17 121(3) . . ?
C12 C13 C14 114(4) . . ?
C12 C13 H13A 123.2 . . ?
C14 C13 H13A 123.2 . . ?
C15 C14 C13 132(4) . . ?
C15 C14 H14A 113.8 . . ?
C13 C14 H14A 113.8 . . ?
C16 C15 C14 110(3) . . ?
C16 C15 H15A 125.0 . . ?
C14 C15 H15A 125.0 . . ?
C15 C16 C17 124(4) . . ?
C15 C16 H16A 117.8 . . ?
C17 C16 H16A 117.8 . . ?
C18 C17 C16 124(4) . . ?
C18 C17 C12 114(3) . . ?
C16 C17 C12 121(3) . . ?
C19 C18 C17 122(3) . . ?
C19 C18 H18A 119.0 . . ?
C17 C18 H18A 119.0 . . ?
C18 C19 C10 127(3) . . ?
C18 C19 H19A 116.7 . . ?
C10 C19 H19A 116.7 . . ?
C29 C20 C21 123(2) . . ?
C29 C20 H20A 118.5 . . ?
C21 C20 H20A 118.5 . . ?
C22 C21 C26 117(2) . . ?
C22 C21 C20 123(3) . . ?
C26 C21 C20 120(2) . . ?
C21 C22 C23 122(3) . . ?
C21 C22 H22A 119.1 . . ?
C23 C22 H22A 119.1 . . ?
C24 C23 C22 116(3) . . ?
C24 C23 H23A 121.8 . . ?
C22 C23 H23A 121.8 . . ?
C23 C24 C25 127(3) . . ?
C23 C24 H24A 116.6 . . ?
C25 C24 H24A 116.6 . . ?
C24 C25 C26 115(3) . . ?
C24 C25 H25A 122.5 . . ?
C26 C25 H25A 122.5 . . ?
C27 C26 C21 116(3) . . ?
C27 C26 C25 123(3) . . ?
C21 C26 C25 121(3) . . ?
C26 C27 C28 123(3) . . ?
C26 C27 H27A 118.6 . . ?
C28 C27 H27A 118.6 . . ?
C29 C28 C27 121(3) . . ?
C29 C28 H28A 119.6 . . ?
C27 C28 H28A 119.6 . . ?
C20 C29 C28 118(2) . . ?
C20 C29 C30 118(2) . . ?
C28 C29 C30 124(2) . . ?
O5 C30 C31 121(2) . . ?
O5 C30 C29 117(2) . . ?
C31 C30 C29 122(2) . . ?
C32 C31 C30 127(2) . . ?
C32 C31 H31A 116.3 . . ?
C30 C31 H31A 116.3 . . ?
O6 C32 C31 122.3(18) . . ?
O6 C32 C33 115.2(17) . . ?
C31 C32 C33 122.4(19) . . ?
N2 C33 C34 118.9(19) . . ?
N2 C33 C32 115.7(18) . . ?
C34 C33 C32 125.4(19) . . ?
C35 C34 C33 120(2) . . ?
C35 C34 H34A 120.2 . . ?
C33 C34 H34A 120.2 . . ?
C34 C35 C36 122(2) . . ?
C34 C35 H35A 118.8 . . ?
C36 C35 H35A 118.8 . . ?
C35 C36 C37 117(2) . . ?
C35 C36 H36A 121.4 . . ?
C37 C36 H36A 121.4 . . ?
N2 C37 C36 122(2) . . ?
N2 C37 C38 115.5(19) . . ?
C36 C37 C38 122(2) . . ?
O7 C38 C39 125(2) . . ?
O7 C38 C37 114.3(19) . . ?
C39 C38 C37 120(2) . . ?
C40 C39 C38 127(2) . . ?
C40 C39 H39A 116.5 . . ?
C38 C39 H39A 116.5 . . ?
O8 C40 C39 119(2) . . ?
O8 C40 C41 112.7(19) . . ?
C39 C40 C41 127(2) . . ?
C50 C41 C42 120(2) . . ?
C50 C41 C40 121(2) . . ?
C42 C41 C40 119(2) . . ?
C43 C42 C41 120(2) . . ?
C43 C42 H42A 120.1 . . ?
C41 C42 H42A 120.1 . . ?
C42 C43 C44 119(2) . . ?
C42 C43 H43A 120.5 . . ?
C44 C43 H43A 120.5 . . ?
C49 C44 C43 120(2) . . ?
C49 C44 C45 120(2) . . ?
C43 C44 C45 119(2) . . ?
C46 C45 C44 120(3) . . ?
C46 C45 H45A 119.9 . . ?
C44 C45 H45A 119.9 . . ?
C45 C46 C47 118(3) . . ?
C45 C46 H46A 120.8 . . ?
C47 C46 H46A 120.8 . . ?
C48 C47 C46 120(3) . . ?
C48 C47 H47A 120.0 . . ?
C46 C47 H47A 120.0 . . ?
C47 C48 C49 123(3) . . ?
C47 C48 H48A 118.4 . . ?
C49 C48 H48A 118.4 . . ?
C44 C49 C50 118(3) . . ?
C44 C49 C48 118(3) . . ?
C50 C49 C48 123(3) . . ?
C41 C50 C49 121(2) . . ?
C41 C50 H50A 119.3 . . ?
C49 C50 H50A 119.3 . . ?
C60 C51 C52 125(2) . . ?
C60 C51 H51A 117.6 . . ?
C52 C51 H51A 117.6 . . ?
C53 C52 C51 126(3) . . ?
C53 C52 C57 121(3) . . ?
C51 C52 C57 113(2) . . ?
C54 C53 C52 125(3) . . ?
C54 C53 H53A 117.7 . . ?
C52 C53 H53A 117.7 . . ?
C53 C54 C55 114(3) . . ?
C53 C54 H54A 123.0 . . ?
C55 C54 H54A 123.0 . . ?
C56 C55 C54 128(3) . . ?
C56 C55 H55A 116.1 . . ?
C54 C55 H55A 116.1 . . ?
C55 C56 C57 118(3) . . ?
C55 C56 H56A 121.1 . . ?
C57 C56 H56A 121.1 . . ?
C58 C57 C56 123(3) . . ?
C58 C57 C52 122(2) . . ?
C56 C57 C52 114(3) . . ?
C57 C58 C59 119(2) . . ?
C57 C58 H58A 120.6 . . ?
C59 C58 H58A 120.6 . . ?
C60 C59 C58 121(2) . . ?
C60 C59 H59A 119.6 . . ?
C58 C59 H59A 119.6 . . ?
C51 C60 C59 120(2) . . ?
C51 C60 C61 121(2) . . ?
C59 C60 C61 119(2) . . ?
O9 C61 C62 124(2) . . ?
O9 C61 C60 116(2) . . ?
C62 C61 C60 120(2) . . ?
C61 C62 C63 121(2) . . ?
C61 C62 H62A 119.3 . . ?
C63 C62 H62A 119.3 . . ?
O10 C63 C62 127.0(19) . . ?
O10 C63 C64 117.1(19) . . ?
C62 C63 C64 116(2) . . ?
N3 C64 C65 120(2) . . ?
N3 C64 C63 115(2) . . ?
C65 C64 C63 124(2) . . ?
C66 C65 C64 119(3) . . ?
C66 C65 H65A 120.4 . . ?
C64 C65 H65A 120.4 . . ?
C65 C66 C67 121(3) . . ?
C65 C66 H66A 119.7 . . ?
C67 C66 H66A 119.7 . . ?
C66 C67 C68 117(2) . . ?
C66 C67 H67A 121.5 . . ?
C68 C67 H67A 121.5 . . ?
N3 C68 C67 123(2) . . ?
N3 C68 C69 118(2) . . ?
C67 C68 C69 118(2) . . ?
C70 C69 O11 122(2) . . ?
C70 C69 C68 126(2) . . ?
O11 C69 C68 110.6(19) . . ?
C69 C70 C71 123(2) . . ?
C69 C70 H70A 118.5 . . ?
C71 C70 H70A 118.5 . . ?
O12 C71 C70 131(2) . . ?
O12 C71 C72 115(2) . . ?
C70 C71 C72 114(2) . . ?
C73 C72 C81 117(3) . . ?
C73 C72 C71 127(3) . . ?
C81 C72 C71 115(3) . . ?
C74 C73 C72 126(3) . . ?
C74 C73 H73A 117.2 . . ?
C72 C73 H73A 117.2 . . ?
C73 C74 C75 116(3) . . ?
C73 C74 H74A 121.8 . . ?
C75 C74 H74A 121.8 . . ?
C74 C75 C76 120(3) . . ?
C74 C75 C80 125(3) . . ?
C76 C75 C80 115(3) . . ?
C77 C76 C75 122(4) . . ?
C77 C76 H76A 119.0 . . ?
C75 C76 H76A 119.0 . . ?
C76 C77 C78 119(4) . . ?
C76 C77 H77A 120.5 . . ?
C78 C77 H77A 120.5 . . ?
C79 C78 C77 122(4) . . ?
C79 C78 H78A 118.9 . . ?
C77 C78 H78A 118.9 . . ?
C80 C79 C78 116(4) . . ?
C80 C79 H79A 122.0 . . ?
C78 C79 H79A 122.0 . . ?
C79 C80 C75 124(4) . . ?
C79 C80 C81 122(4) . . ?
C75 C80 C81 113(3) . . ?
C72 C81 C80 123(3) . . ?
C72 C81 H81A 118.6 . . ?
C80 C81 H81A 118.6 . . ?
O14 C82 O13 123.2(19) . . ?
O14 C82 C83 119(2) . . ?
O13 C82 C83 117(2) . . ?
N4 C83 C84 117.3(19) . . ?
N4 C83 C82 117(2) . . ?
C84 C83 C82 126(2) . . ?
C85 C84 C83 120(2) . . ?
C85 C84 H84A 120.0 . . ?
C83 C84 H84A 120.0 . . ?
C84 C85 C86 121(2) . . ?
C84 C85 H85A 119.6 . . ?
C86 C85 H85A 119.6 . . ?
C85 C86 C87 118(2) . . ?
C85 C86 H86A 121.0 . . ?
C87 C86 H86A 121.0 . . ?
N4 C87 C86 118(2) . . ?
N4 C87 C88 114(2) . . ?
C86 C87 C88 128(2) . . ?
O15 C88 C89 122(2) . . ?
O15 C88 C87 116(2) . . ?
C89 C88 C87 121(2) . . ?
C88 C89 C90 126(2) . . ?
C88 C89 H89A 116.8 . . ?
C90 C89 H89A 116.8 . . ?
O16 C90 C89 121.2(19) . . ?
O16 C90 C91 115.9(19) . . ?
C89 C90 C91 123(2) . . ?
C100 C91 C92 117(2) . . ?
C100 C91 C90 118(2) . . ?
C92 C91 C90 125(2) . . ?
C93 C92 C91 121(2) . . ?
C93 C92 H92A 119.4 . . ?
C91 C92 H92A 119.4 . . ?
C92 C93 C94 125(2) . . ?
C92 C93 H93A 117.7 . . ?
C94 C93 H93A 117.7 . . ?
C93 C94 C95 129(2) . . ?
C93 C94 C99 118(2) . . ?
C95 C94 C99 113(2) . . ?
C96 C95 C94 126(3) . . ?
C96 C95 H95A 117.0 . . ?
C94 C95 H95A 117.0 . . ?
C95 C96 C97 119(3) . . ?
C95 C96 H96A 120.5 . . ?
C97 C96 H96A 120.5 . . ?
C96 C97 C98 123(3) . . ?
C96 C97 H97A 118.3 . . ?
C98 C97 H97A 118.3 . . ?
C97 C98 C99 118(2) . . ?
C97 C98 H98A 121.0 . . ?
C99 C98 H98A 121.0 . . ?
C100 C99 C98 122(2) . . ?
C100 C99 C94 118(2) . . ?
C98 C99 C94 120(2) . . ?
C91 C100 C99 121(2) . . ?
C91 C100 H10A 119.4 . . ?
C99 C100 H10A 119.4 . . ?
C101 N5 C105 120.0 . . ?
C101 N5 La1 121.3(7) . . ?
C105 N5 La1 118.6(7) . . ?
N5 C101 C102 120.0 . . ?
N5 C101 H10B 120.0 . . ?
C102 C101 H10B 120.0 . . ?
C103 C102 C101 120.0 . . ?
C103 C102 H10C 120.0 . . ?
C101 C102 H10C 120.0 . . ?
C102 C103 C104 120.0 . . ?
C102 C103 H10D 120.0 . . ?
C104 C103 H10D 120.0 . . ?
C105 C104 C103 120.0 . . ?
C105 C104 H10E 120.0 . . ?
C103 C104 H10E 120.0 . . ?
C104 C105 N5 120.0 . . ?
C104 C105 H10F 120.0 . . ?
N5 C105 H10F 120.0 . . ?
O19 N6 O21 122(4) . . ?
O19 N6 O20 118(3) . . ?
O21 N6 O20 120(3) . . ?
C1S N1S C5S 120.0 . . ?
N1S C1S C2S 120.0 . . ?
N1S C1S H1SA 120.0 . . ?
C2S C1S H1SA 120.0 . . ?
C3S C2S C1S 120.0 . . ?
C3S C2S H2SA 120.0 . . ?
C1S C2S H2SA 120.0 . . ?
C2S C3S C4S 120.0 . . ?
C2S C3S H3SA 120.0 . . ?
C4S C3S H3SA 120.0 . . ?
C3S C4S C5S 120.0 . . ?
C3S C4S H4SA 120.0 . . ?
C5S C4S H4SA 120.0 . . ?
C4S C5S N1S 120.0 . . ?
C4S C5S H5SA 120.0 . . ?
N1S C5S H5SA 120.0 . . ?
C6S N2S C10S 120.0 . . ?
N2S C6S C7S 120.0 . . ?
N2S C6S H6SA 120.0 . . ?
C7S C6S H6SA 120.0 . . ?
C6S C7S C8S 120.0 . . ?
C6S C7S H7SA 120.0 . . ?
C8S C7S H7SA 120.0 . . ?
C9S C8S C7S 120.0 . . ?
C9S C8S H8SA 120.0 . . ?
C7S C8S H8SA 120.0 . . ?
C8S C9S C10S 120.0 . . ?
C8S C9S H9SA 120.0 . . ?
C10S C9S H9SA 120.0 . . ?
C9S C10S N2S 120.0 . . ?
C9S C10S H10G 120.0 . . ?
N2S C10S H10G 120.0 . . ?
C11S N3S C15S 120.0 . . ?
N3S C11S C12S 120.0 . . ?
N3S C11S H11B 120.0 . . ?
C12S C11S H11B 120.0 . . ?
C13S C12S C11S 120.0 . . ?
C13S C12S H12A 120.0 . . ?
C11S C12S H12A 120.0 . . ?
C12S C13S C14S 120.0 . . ?
C12S C13S H13B 120.0 . . ?
C14S C13S H13B 120.0 . . ?
C15S C14S C13S 120.0 . . ?
C15S C14S H14B 120.0 . . ?
C13S C14S H14B 120.0 . . ?
C14S C15S N3S 120.0 . . ?
C14S C15S H15B 120.0 . . ?
N3S C15S H15B 120.0 . . ?
C16S N4S C20S 120.0 . . ?
N4S C16S C17S 120.0 . . ?
N4S C16S H16B 120.0 . . ?
C17S C16S H16B 120.0 . . ?
C18S C17S C16S 120.0 . . ?
C18S C17S H17A 120.0 . . ?
C16S C17S H17A 120.0 . . ?
C17S C18S C19S 120.0 . . ?
C17S C18S H18B 120.0 . . ?
C19S C18S H18B 120.0 . . ?
C18S C19S C20S 120.0 . . ?
C18S C19S H19B 120.0 . . ?
C20S C19S H19B 120.0 . . ?
C19S C20S N4S 120.0 . . ?
C19S C20S H20B 120.0 . . ?
N4S C20S H20B 120.0 . . ?
C21S N5S C25S 120.0 . . ?
C22S C21S N5S 120.0 . . ?
C22S C21S H21A 120.0 . . ?
N5S C21S H21A 120.0 . . ?
C21S C22S C23S 120.0 . . ?
C21S C22S H22B 120.0 . . ?
C23S C22S H22B 120.0 . . ?
C22S C23S C24S 120.0 . . ?
C22S C23S H23B 120.0 . . ?
C24S C23S H23B 120.0 . . ?
C25S C24S C23S 120.0 . . ?
C25S C24S H24B 120.0 . . ?
C23S C24S H24B 120.0 . . ?
C24S C25S N5S 120.0 . . ?
C24S C25S H25B 120.0 . . ?
N5S C25S H25B 120.0 . . ?
C26S N6S C30S 120.0 . . ?
C27S C26S N6S 120.0 . . ?
C27S C26S H26B 120.0 . . ?
N6S C26S H26B 120.0 . . ?
C26S C27S C28S 120.0 . . ?
C26S C27S H27B 120.0 . . ?
C28S C27S H27B 120.0 . . ?
C29S C28S C27S 120.0 . . ?
C29S C28S H28B 120.0 . . ?
C27S C28S H28B 120.0 . . ?
C30S C29S C28S 120.0 . . ?
C30S C29S H29B 120.0 . . ?
C28S C29S H29B 120.0 . . ?
C29S C30S N6S 120.0 . . ?
C29S C30S H30B 120.0 . . ?
N6S C30S H30B 120.0 . . ?

loop_
_geom_bond_atom_site_label_1
_geom_bond_atom_site_label_2
_geom_bond_distance
_geom_bond_site_symmetry_2
_geom_bond_publ_flag
La1 O16 2.481(14) . ?
La1 O4 2.518(15) . ?
La1 O11 2.611(14) . ?
La1 O6 2.624(12) . ?
La1 O15 2.646(13) . ?
La1 O7 2.708(13) . ?
La1 O3 2.716(13) . ?
La1 O10 2.722(13) . ?
La1 N3 2.784(18) . ?
La1 N2 2.812(17) . ?
La1 N5 2.825(10) . ?
La1 Er2 3.9515(15) . ?
Er1 O5 2.283(14) . ?
Er1 O6 2.301(13) . ?
Er1 O9 2.305(14) . ?
Er1 O1 2.326(13) . ?
Er1 O3 2.335(14) . ?
Er1 O17 2.343(13) . ?
Er1 O10 2.380(13) . ?
Er1 N1 2.401(18) . ?
Er2 O8 2.286(14) . ?
Er2 O12 2.312(15) . ?
Er2 O15 2.321(14) . ?
Er2 O18 2.324(14) . ?
Er2 O11 2.324(13) . ?
Er2 O13 2.364(13) . ?
Er2 O7 2.397(12) . ?
Er2 N4 2.433(18) . ?
O1 C1 1.29(3) . ?
O2 C1 1.24(2) . ?
O3 C7 1.39(3) . ?
O4 C9 1.32(2) . ?
O5 C30 1.26(2) . ?
O6 C32 1.32(2) . ?
O7 C38 1.26(2) . ?
O8 C40 1.24(2) . ?
O9 C61 1.27(2) . ?
O10 C63 1.27(2) . ?
O11 C69 1.34(3) . ?
O12 C71 1.22(3) . ?
O13 C82 1.28(2) . ?
O14 C82 1.24(2) . ?
O15 C88 1.29(2) . ?
O16 C90 1.30(2) . ?
O17 H17C 0.89(2) . ?
O17 H17D 0.90(2) . ?
O18 H18C 0.90(2) . ?
O18 H18D 0.905(19) . ?
N1 C2 1.34(3) . ?
N1 C6 1.37(3) . ?
N2 C33 1.35(2) . ?
N2 C37 1.36(3) . ?
N3 C68 1.31(3) . ?
N3 C64 1.35(3) . ?
N4 C83 1.31(2) . ?
N4 C87 1.34(3) . ?
C1 C2 1.56(3) . ?
C2 C3 1.33(3) . ?
C3 C4 1.37(3) . ?
C3 H3A 0.9500 . ?
C4 C5 1.27(3) . ?
C4 H4A 0.9500 . ?
C5 C6 1.47(3) . ?
C5 H5A 0.9500 . ?
C6 C7 1.40(3) . ?
C7 C8 1.27(3) . ?
C8 C9 1.43(3) . ?
C8 H8A 0.9500 . ?
C9 C10 1.38(3) . ?
C10 C11 1.40(3) . ?
C10 C19 1.44(3) . ?
C11 C12 1.38(4) . ?
C11 H11A 0.9500 . ?
C12 C13 1.35(4) . ?
C12 C17 1.46(4) . ?
C13 C14 1.44(4) . ?
C13 H13A 0.9500 . ?
C14 C15 1.42(5) . ?
C14 H14A 0.9500 . ?
C15 C16 1.30(4) . ?
C15 H15A 0.9500 . ?
C16 C17 1.44(4) . ?
C16 H16A 0.9500 . ?
C17 C18 1.38(4) . ?
C18 C19 1.35(3) . ?
C18 H18A 0.9500 . ?
C19 H19A 0.9500 . ?
C20 C29 1.33(3) . ?
C20 C21 1.43(3) . ?
C20 H20A 0.9500 . ?
C21 C22 1.41(3) . ?
C21 C26 1.41(3) . ?
C22 C23 1.43(4) . ?
C22 H22A 0.9500 . ?
C23 C24 1.33(4) . ?
C23 H23A 0.9500 . ?
C24 C25 1.38(4) . ?
C24 H24A 0.9500 . ?
C25 C26 1.45(4) . ?
C25 H25A 0.9500 . ?
C26 C27 1.38(4) . ?
C27 C28 1.39(3) . ?
C27 H27A 0.9500 . ?
C28 C29 1.39(3) . ?
C28 H28A 0.9500 . ?
C29 C30 1.44(3) . ?
C30 C31 1.43(3) . ?
C31 C32 1.33(3) . ?
C31 H31A 0.9500 . ?
C32 C33 1.452(17) . ?
C33 C34 1.38(3) . ?
C34 C35 1.34(3) . ?
C34 H34A 0.9500 . ?
C35 C36 1.34(3) . ?
C35 H35A 0.9500 . ?
C36 C37 1.37(3) . ?
C36 H36A 0.9500 . ?
C37 C38 1.52(3) . ?
C38 C39 1.37(3) . ?
C39 C40 1.35(3) . ?
C39 H39A 0.9500 . ?
C40 C41 1.52(3) . ?
C41 C50 1.35(3) . ?
C41 C42 1.43(3) . ?
C42 C43 1.35(3) . ?
C42 H42A 0.9500 . ?
C43 C44 1.42(3) . ?
C43 H43A 0.9500 . ?
C44 C49 1.38(3) . ?
C44 C45 1.45(3) . ?
C45 C46 1.35(4) . ?
C45 H45A 0.9500 . ?
C46 C47 1.46(4) . ?
C46 H46A 0.9500 . ?
C47 C48 1.31(3) . ?
C47 H47A 0.9500 . ?
C48 C49 1.41(4) . ?
C48 H48A 0.9500 . ?
C49 C50 1.39(3) . ?
C50 H50A 0.9500 . ?
C51 C60 1.36(3) . ?
C51 C52 1.44(3) . ?
C51 H51A 0.9500 . ?
C52 C53 1.38(4) . ?
C52 C57 1.50(4) . ?
C53 C54 1.36(4) . ?
C53 H53A 0.9500 . ?
C54 C55 1.40(4) . ?
C54 H54A 0.9500 . ?
C55 C56 1.38(4) . ?
C55 H55A 0.9500 . ?
C56 C57 1.46(3) . ?
C56 H56A 0.9500 . ?
C57 C58 1.40(4) . ?
C58 C59 1.42(3) . ?
C58 H58A 0.9500 . ?
C59 C60 1.39(3) . ?
C59 H59A 0.9500 . ?
C60 C61 1.48(3) . ?
C61 C62 1.39(3) . ?
C62 C63 1.44(3) . ?
C62 H62A 0.9500 . ?
C63 C64 1.50(3) . ?
C64 C65 1.43(3) . ?
C65 C66 1.34(3) . ?
C65 H65A 0.9500 . ?
C66 C67 1.38(3) . ?
C66 H66A 0.9500 . ?
C67 C68 1.41(3) . ?
C67 H67A 0.9500 . ?
C68 C69 1.45(2) . ?
C69 C70 1.34(2) . ?
C70 C71 1.41(3) . ?
C70 H70A 0.9500 . ?
C71 C72 1.54(4) . ?
C72 C73 1.40(3) . ?
C72 C81 1.41(4) . ?
C73 C74 1.35(4) . ?
C73 H73A 0.9500 . ?
C74 C75 1.42(4) . ?
C74 H74A 0.9500 . ?
C75 C76 1.44(4) . ?
C75 C80 1.45(5) . ?
C76 C77 1.37(4) . ?
C76 H76A 0.9500 . ?
C77 C78 1.42(5) . ?
C77 H77A 0.9500 . ?
C78 C79 1.41(5) . ?
C78 H78A 0.9500 . ?
C79 C80 1.39(4) . ?
C79 H79A 0.9500 . ?
C80 C81 1.47(4) . ?
C81 H81A 0.9500 . ?
C82 C83 1.451(18) . ?
C83 C84 1.42(3) . ?
C84 C85 1.34(3) . ?
C84 H84A 0.9500 . ?
C85 C86 1.40(3) . ?
C85 H85A 0.9500 . ?
C86 C87 1.40(3) . ?
C86 H86A 0.9500 . ?
C87 C88 1.45(3) . ?
C88 C89 1.38(3) . ?
C89 C90 1.40(3) . ?
C89 H89A 0.9500 . ?
C90 C91 1.45(3) . ?
C91 C100 1.40(3) . ?
C91 C92 1.44(3) . ?
C92 C93 1.30(3) . ?
C92 H92A 0.9500 . ?
C93 C94 1.37(3) . ?
C93 H93A 0.9500 . ?
C94 C95 1.44(3) . ?
C94 C99 1.45(3) . ?
C95 C96 1.31(3) . ?
C95 H95A 0.9500 . ?
C96 C97 1.35(3) . ?
C96 H96A 0.9500 . ?
C97 C98 1.37(3) . ?
C97 H97A 0.9500 . ?
C98 C99 1.43(3) . ?
C98 H98A 0.9500 . ?
C99 C100 1.42(3) . ?
C100 H10A 0.9500 . ?
N5 C101 1.3900 . ?
N5 C105 1.3900 . ?
C101 C102 1.3900 . ?
C101 H10B 0.9500 . ?
C102 C103 1.3900 . ?
C102 H10C 0.9500 . ?
C103 C104 1.3900 . ?
C103 H10D 0.9500 . ?
C104 C105 1.3900 . ?
C104 H10E 0.9500 . ?
C105 H10F 0.9500 . ?
N6 O19 1.17(3) . ?
N6 O21 1.25(3) . ?
N6 O20 1.31(3) . ?
N1S C1S 1.3900 . ?
N1S C5S 1.3900 . ?
C1S C2S 1.3900 . ?
C1S H1SA 0.9500 . ?
C2S C3S 1.3900 . ?
C2S H2SA 0.9500 . ?
C3S C4S 1.3900 . ?
C3S H3SA 0.9500 . ?
C4S C5S 1.3900 . ?
C4S H4SA 0.9500 . ?
C5S H5SA 0.9500 . ?
N2S C6S 1.3900 . ?
N2S C10S 1.3900 . ?
C6S C7S 1.3900 . ?
C6S H6SA 0.9500 . ?
C7S C8S 1.3900 . ?
C7S H7SA 0.9500 . ?
C8S C9S 1.3900 . ?
C8S H8SA 0.9500 . ?
C9S C10S 1.3900 . ?
C9S H9SA 0.9500 . ?
C10S H10G 0.9500 . ?
N3S C11S 1.3900 . ?
N3S C15S 1.3900 . ?
C11S C12S 1.3900 . ?
C11S H11B 0.9500 . ?
C12S C13S 1.3900 . ?
C12S H12A 0.9500 . ?
C13S C14S 1.3900 . ?
C13S H13B 0.9500 . ?
C14S C15S 1.3900 . ?
C14S H14B 0.9500 . ?
C15S H15B 0.9500 . ?
N4S C16S 1.3900 . ?
N4S C20S 1.3900 . ?
C16S C17S 1.3900 . ?
C16S H16B 0.9500 . ?
C17S C18S 1.3900 . ?
C17S H17A 0.9500 . ?
C18S C19S 1.3900 . ?
C18S H18B 0.9500 . ?
C19S C20S 1.3900 . ?
C19S H19B 0.9500 . ?
C20S H20B 0.9500 . ?
N5S C21S 1.3900 . ?
N5S C25S 1.3900 . ?
C21S C22S 1.3900 . ?
C21S H21A 0.9500 . ?
C22S C23S 1.3900 . ?
C22S H22B 0.9500 . ?
C23S C24S 1.3900 . ?
C23S H23B 0.9500 . ?
C24S C25S 1.3900 . ?
C24S H24B 0.9500 . ?
C25S H25B 0.9500 . ?
N6S C26S 1.3900 . ?
N6S C30S 1.3900 . ?
C26S C27S 1.3900 . ?
C26S H26B 0.9500 . ?
C27S C28S 1.3900 . ?
C27S H27B 0.9500 . ?
C28S C29S 1.3900 . ?
C28S H28B 0.9500 . ?
C29S C30S 1.3900 . ?
C29S H29B 0.9500 . ?
C30S H30B 0.9500 . ?

loop_
_geom_hbond_atom_site_label_D
_geom_hbond_atom_site_label_H
_geom_hbond_atom_site_label_A
_geom_hbond_distance_DH
_geom_hbond_distance_HA
_geom_hbond_distance_DA
_geom_hbond_angle_DHA
_geom_hbond_site_symmetry_A
_geom_hbond_publ_flag
O17 H17C O1 0.89(2) 1.93(12) 2.703(18) 144(17) 2_766 yes
O17 H17D N1S 0.90(2) 1.84(3) 2.738(17) 170(13) . yes
O18 H18C N2S 0.90(2) 1.80(4) 2.60(2) 147(8) . yes
O18 H18D N5S 0.905(19) 1.81(3) 2.718(18) 176(21) . yes
